data_7712385
loop_
_publ_author_name
'Shreeve, Jean'ne M.'
'Lal, Sohan'
'Staples, Richard J.'

_publ_section_title
;
 Design and Synthesis of Phenylene-Bridged Isoxazole and Tetrazole-1-ol
 Based Energetic Materials of Low Sensitivity&#x2020;
;
_journal_name_full 'Dalton Transactions'
_journal_paper_doi 10.1039/D3DT00166K
_journal_year 2023
_chemical_formula_moiety 'C16 H12 N6 O14'
_chemical_formula_sum 'C16 H12 N6 O14'
_chemical_formula_weight 512.32
_chemical_melting_point 396.5(5)
_space_group_crystal_system monoclinic
_space_group_IT_number 14
_space_group_name_Hall '-P 2ybc'
_space_group_name_H-M_alt 'P 1 21/c 1'
_atom_sites_solution_hydrogens geom
_atom_sites_solution_primary dual
_audit_creation_date 2022-09-09
_audit_creation_method
;
Olex2 1.5
(compiled 2022.04.07 svn.rca3783a0 for OlexSys, GUI svn.r6498)
;
_audit_update_record
;
2022-09-12 deposited with the CCDC.	2023-02-22 downloaded from the CCDC.
;
_cell_angle_alpha 90
_cell_angle_beta 95.9409(16)
_cell_angle_gamma 90
_cell_formula_units_Z 2
_cell_length_a 7.58035(14)
_cell_length_b 13.1249(3)
_cell_length_c 10.13126(18)
_cell_measurement_reflns_used 6507
_cell_measurement_temperature 100.00(10)
_cell_measurement_theta_max 75.3670
_cell_measurement_theta_min 5.5200
_cell_volume 1002.56(3)
_computing_cell_refinement 'CrysAlisPro 1.171.42.67a (Rigaku OD, 2022)'
_computing_data_collection 'CrysAlisPro 1.171.42.67a (Rigaku OD, 2022)'
_computing_data_reduction 'CrysAlisPro 1.171.42.67a (Rigaku OD, 2022)'
_computing_molecular_graphics 'Olex2 1.5 (Dolomanov et al., 2009)'
_computing_publication_material 'Olex2 1.5 (Dolomanov et al., 2009)'
_computing_structure_refinement 'SHELXL 2018/3 (Sheldrick, 2015)'
_computing_structure_solution 'SHELXD  (Sheldrick, 2008)'
_diffrn_ambient_environment N~2~
_diffrn_ambient_temperature 100.00(10)
_diffrn_detector 'Hybrid Pixel Array Detector'
_diffrn_detector_area_resol_mean 10.0000
_diffrn_detector_type HyPix
_diffrn_measured_fraction_theta_full 0.998
_diffrn_measured_fraction_theta_max 0.958
_diffrn_measurement_details
;
List of Runs (angles in degrees, time in seconds):

  # Type    Start    End  Width  t~exp~   \w     \q     \k     \f   Frames
#--------------------------------------------------------------------------
  1  \w    -27.00   8.00   0.50    0.09    --  -47.19  19.00-180.00   70
  2  \w    -39.00  -5.00   0.50    0.09    --  -47.19  34.00 -62.00   68
  3  \w    -27.00  27.00   0.50    0.09    --  -47.19  19.00  60.00  108
  4  \w     38.00  68.00   0.50    0.09    --   47.19  34.00 -62.00   60
  5  \w     87.00 116.00   0.50    0.09    --   47.19  34.00 -62.00   58
  6  \w     35.00  62.00   0.50    0.09    --   47.19  31.00  95.68   54
  7  \w     58.00  86.00   0.50    0.09    --   47.19  30.00  97.71   56
  8  \w     35.00  62.00   0.50    0.09    --   47.19  30.00 152.38   54
  9  \w     38.00  81.00   0.50    0.09    --   47.19  30.00 167.54   86
 10  \w      6.00  31.00   0.50    0.09    --   47.19 -34.00 140.00   50
 11  \w    131.00 168.00   0.50    0.35    --  106.50 125.00-180.00   74
 12  \w    146.00 177.00   0.50    0.35    --  106.50  77.00-180.00   62
 13  \w    108.00 137.00   0.50    0.35    --  106.50  34.00 -62.00   58
 14  \w     97.00 124.00   0.50    0.35    --  106.50  30.00   0.00   54
 15  \w     95.00 121.00   0.50    0.35    --  106.50  30.00  30.00   52
 16  \w     95.00 167.00   0.50    0.35    --  106.50  30.00 120.00  144
 17  \w    151.00 176.00   0.50    0.35    --  106.50 125.00 120.00   50
 18  \w    153.00 178.00   0.50    0.35    --  106.50  30.00  30.00   50
 19  \w    152.00 177.00   0.50    0.35    --  106.50  30.00   0.00   50
 20  \w     38.00  69.00   0.50    0.35    --  106.50 -61.00-150.00   62
 21  \w     34.00  69.00   0.50    0.35    --  106.50 -61.00-180.00   70
 22  \w     55.00  92.00   0.50    0.35    --  106.50 -77.00-180.00   74
 23  \w     35.00  68.00   0.50    0.35    --  106.50 -61.00 -90.00   66
 24  \w     34.00  68.00   0.50    0.35    --  106.50 -61.00 -30.00   68
 25  \w     38.00  68.00   0.50    0.35    --  106.50 -61.00-120.00   60
 26  \w     34.00  68.00   0.50    0.35    --  106.50 -61.00  90.00   68
 27  \w     35.00  69.00   0.50    0.35    --  106.50 -61.00 120.00   68
 28  \w     40.00  65.00   0.50    0.35    --  106.50 -61.00 150.00   50
 29  \w    -84.00 -36.00   0.50    0.09    --  -47.19 -25.00  23.66   96
 30  \w    -82.00 -36.00   0.50    0.09    --  -47.19 125.00-180.00   92
 31  \w    -72.00 -39.00   0.50    0.09    --  -47.19 -26.00 -32.15   66
 32  \w   -118.00 -89.00   0.50    0.09    --  -47.19 -26.00 -32.15   58
 33  \w    -96.00 -70.00   0.50    0.09    --  -47.19 -34.00 140.00   52
 34  \w    -47.00 -20.00   0.50    0.35    --  -91.75  45.00 120.00   54
 35  \w    -51.00 -20.00   0.50    0.35    --  -91.75  45.00  60.00   62
 36  \w    -48.00 -21.00   0.50    0.35    --  -91.75  45.00  30.00   54
 37  \w   -126.00-100.00   0.50    0.35    --  -91.75 -34.00 140.00   52
 38  \w   -117.00 -91.00   0.50    0.35    --  -91.75 -30.00  60.00   52
 39  \w   -116.00 -89.00   0.50    0.35    --  -91.75 -30.00   0.00   54
 40  \w   -155.00 -89.00   0.50    0.35    --  -91.75 -30.00 -60.00  132
 41  \w   -133.00 -93.00   0.50    0.35    --  -91.75 -30.00 -30.00   80
 42  \w   -160.00-134.00   0.50    0.35    --  -91.75 -29.00   6.82   52
 43  \w   -121.00 -80.00   0.50    0.35    --  -91.75 -28.00 -18.94   82
 44  \w   -106.00 -79.00   0.50    0.35    --  -91.75 -29.00   6.82   54
 45  \w   -106.00 -80.00   0.50    0.35    --  -91.75 -27.00 -35.20   52
 46  \w   -117.00 -83.00   0.50    0.35    --  -91.75 -27.00  25.22   68
 47  \w   -112.00 -79.00   0.50    0.35    --  -91.75 -27.00  37.09   66
 48  \w   -164.00-127.00   0.50    0.35    --  -91.75 -27.00  37.09   74
 49  \w   -164.00-133.00   0.50    0.35    --  -91.75 -30.00  90.00   62
 50  \w   -104.00 -79.00   0.50    0.35    --  -91.75 -26.00  64.25   50
 51  \w   -152.00-125.00   0.50    0.35    --  -91.75 -94.00 -60.00   54
;
_diffrn_measurement_device 'four-circle diffractometer'
_diffrn_measurement_device_type 'XtaLAB Synergy, Dualflex, HyPix'
_diffrn_measurement_method '\w scans'
_diffrn_orient_matrix_type 'CrysAlisPro convention (1999,Acta A55,543-557)'
_diffrn_orient_matrix_UB_11 -0.1906853000
_diffrn_orient_matrix_UB_12 0.0398417000
_diffrn_orient_matrix_UB_13 0.0034834000
_diffrn_orient_matrix_UB_21 0.0450447000
_diffrn_orient_matrix_UB_22 0.0320968000
_diffrn_orient_matrix_UB_23 0.1458892000
_diffrn_orient_matrix_UB_31 0.0580503000
_diffrn_orient_matrix_UB_32 0.1056122000
_diffrn_orient_matrix_UB_33 -0.0456619000
_diffrn_radiation_monochromator mirror
_diffrn_radiation_probe x-ray
_diffrn_radiation_type 'Cu K\a'
_diffrn_radiation_wavelength 1.54184
_diffrn_reflns_av_R_equivalents 0.0332
_diffrn_reflns_av_unetI/netI 0.0238
_diffrn_reflns_Laue_measured_fraction_full 0.998
_diffrn_reflns_Laue_measured_fraction_max 0.958
_diffrn_reflns_limit_h_max 9
_diffrn_reflns_limit_h_min -9
_diffrn_reflns_limit_k_max 15
_diffrn_reflns_limit_k_min -13
_diffrn_reflns_limit_l_max 12
_diffrn_reflns_limit_l_min -12
_diffrn_reflns_number 11142
_diffrn_reflns_point_group_measured_fraction_full 0.998
_diffrn_reflns_point_group_measured_fraction_max 0.958
_diffrn_reflns_theta_full 67.684
_diffrn_reflns_theta_max 76.070
_diffrn_reflns_theta_min 5.535
_diffrn_source 'micro-focus sealed X-ray tube'
_diffrn_source_current 1
_diffrn_source_type 'PhotonJet (Cu) X-ray Source'
_diffrn_source_voltage 50
_exptl_absorpt_coefficient_mu 1.345
_exptl_absorpt_correction_T_max 1.000
_exptl_absorpt_correction_T_min 0.622
_exptl_absorpt_correction_type gaussian
_exptl_absorpt_process_details
;
CrysAlisPro 1.171.42.67a (Rigaku Oxford Diffraction, 2022)
Numerical absorption correction based on gaussian integration over
a multifaceted crystal model
Empirical absorption correction using spherical harmonics,
implemented in SCALE3 ABSPACK scaling algorithm.
;
_exptl_crystal_colour yellow
_exptl_crystal_colour_primary yellow
_exptl_crystal_density_diffrn 1.697
_exptl_crystal_description plate
_exptl_crystal_F_000 524
_exptl_crystal_recrystallization_method 'Re-crystallisation from solvent: Methanol'
_exptl_crystal_size_max 0.233
_exptl_crystal_size_mid 0.13
_exptl_crystal_size_min 0.024
_refine_diff_density_max 0.333
_refine_diff_density_min -0.231
_refine_diff_density_rms 0.046
_refine_ls_extinction_method none
_refine_ls_goodness_of_fit_ref 1.064
_refine_ls_hydrogen_treatment constr
_refine_ls_matrix_type full
_refine_ls_number_parameters 194
_refine_ls_number_reflns 2018
_refine_ls_number_restraints 6
_refine_ls_restrained_S_all 1.062
_refine_ls_R_factor_all 0.0382
_refine_ls_R_factor_gt 0.0347
_refine_ls_shift/su_max 0.000
_refine_ls_shift/su_mean 0.000
_refine_ls_structure_factor_coef Fsqd
_refine_ls_weighting_details 'w=1/[\s^2^(Fo^2^)+(0.0495P)^2^+0.4057P] where P=(Fo^2^+2Fc^2^)/3'
_refine_ls_weighting_scheme calc
_refine_ls_wR_factor_gt 0.0924
_refine_ls_wR_factor_ref 0.0955
_reflns_Friedel_coverage 0.000
_reflns_number_gt 1831
_reflns_number_total 2018
_reflns_threshold_expression 'I > 2\s(I)'
_cod_data_source_file d3dt00166k2.cif
_cod_data_source_block js922a
_cod_depositor_comments
;
The following automatic conversions were performed:

data item '_chemical_melting_point' value '396-397' was changed to
'396.5(5)' -- the average value was taken and precision was
estimated.

Automatic conversion script
Id: cif_fix_values 7556 2019-12-06 15:28:31Z antanas 
;
_cod_database_code 7712385
_shelx_shelxl_version_number 2018/3
_chemical_oxdiff_formula C16H12N6O14
_chemical_oxdiff_usercomment SOHAN-343
_shelx_space_group_comment
;
The symmetry employed for this shelxl refinement is uniquely defined
by the following loop, which should always be used as a source of
symmetry information in preference to the above space-group names.
They are only intended as comments.
;
_shelx_estimated_absorpt_t_max 0.968
_shelx_estimated_absorpt_t_min 0.745
_olex2_refinement_description
;
1. Fixed Uiso
 At 1.2 times of:
  All C(H) groups, All C(H,H) groups, All C(H,H,H,H) groups
2. Restrained distances
 O7-N3 \\sim O7B-N3B \\sim O6B-N3B \\sim O6-N3
 with sigma of 0.02
3. Uiso/Uaniso restraints and constraints
Uanis(O7B) = Uanis(O7)
4. Others
 Sof(O5B)=Sof(O6B)=Sof(O7B)=Sof(N3B)=Sof(H5BC)=Sof(H5BD)=1-FVAR(1)
 Sof(O5)=Sof(O6)=Sof(O7)=Sof(N3)=Sof(H5AA)=Sof(H5AB)=FVAR(1)
5.a Secondary CH2 refined with riding coordinates:
 C4(H4A,H4B), C5(H5AA,H5AB), C5(H5BC,H5BD)
5.b Aromatic/amide H refined with riding coordinates:
 C7(H7), C8(H8)
;
_olex2_diffrn_ambient_temperature_device 'Oxford Cryosystems'
_olex2_exptl_crystal_mounting_method 'The crystal was mounted on a nylon loop with paratone oil'
_olex2_submission_original_sample_id SOHAN-343
_olex2_submission_special_instructions 'No special instructions were received'
_oxdiff_exptl_absorpt_empirical_details
;
Empirical correction (ABSPACK) includes:
- Absorption correction using spherical harmonics
- Frame scaling
;
_oxdiff_exptl_absorpt_empirical_full_max 1.144
_oxdiff_exptl_absorpt_empirical_full_min 0.791

loop_
_space_group_symop_operation_xyz
'x, y, z'
'-x, y+1/2, -z+1/2'
'-x, -y, -z'
'x, -y-1/2, z-1/2'

loop_
_atom_site_label
_atom_site_type_symbol
_atom_site_fract_x
_atom_site_fract_y
_atom_site_fract_z
_atom_site_U_iso_or_equiv
_atom_site_adp_type
_atom_site_occupancy
_atom_site_site_symmetry_order
_atom_site_calc_flag
_atom_site_refinement_flags_posn
_atom_site_refinement_flags_adp
_atom_site_refinement_flags_occupancy
_atom_site_disorder_assembly
_atom_site_disorder_group
O1 O 0.60210(12) 0.59899(7) 0.18880(10) 0.0229(2) Uani 1 1 d . . . . .
O2 O 0.44639(13) 0.26869(7) 0.12974(9) 0.0240(2) Uani 1 1 d . . . . .
O3 O 0.73982(14) 0.28081(8) 0.18532(10) 0.0301(3) Uani 1 1 d . . . . .
O4 O 0.63022(17) 0.17038(8) 0.03978(11) 0.0380(3) Uani 1 1 d . . . . .
O5 O 0.8004(3) 0.52872(19) 0.4485(2) 0.0247(6) Uani 0.475(3) 1 d . . P A 1
O5B O 0.8900(2) 0.56394(14) 0.36968(19) 0.0257(6) Uani 0.525(3) 1 d . . P A 2
O6 O 0.9180(3) 0.65959(17) 0.3430(2) 0.0313(6) Uani 0.475(3) 1 d D . P A 1
O6B O 0.6917(3) 0.54507(16) 0.5165(2) 0.0343(6) Uani 0.525(3) 1 d D . P A 2
O7 O 0.897(7) 0.666(3) 0.554(3) 0.0336(5) Uani 0.475(3) 1 d D . P A 1
O7B O 0.893(6) 0.662(3) 0.545(3) 0.0336(5) Uani 0.525(3) 1 d D . P A 2
N1 N 0.43271(15) 0.60974(9) 0.11960(11) 0.0219(3) Uani 1 1 d . . . . .
N2 N 0.62122(17) 0.23840(9) 0.11854(11) 0.0260(3) Uani 1 1 d . . . . .
N3 N 0.8786(4) 0.6268(2) 0.4462(3) 0.0253(7) Uani 0.475(3) 1 d D . P A 1
N3B N 0.8172(4) 0.5923(2) 0.4869(3) 0.0255(6) Uani 0.525(3) 1 d D . P A 2
C1 C 0.35541(17) 0.52057(10) 0.12716(12) 0.0195(3) Uani 1 1 d . . . . .
C2 C 0.46972(17) 0.44877(10) 0.20077(13) 0.0201(3) Uani 1 1 d . . . . .
C3 C 0.61924(18) 0.50313(10) 0.23641(13) 0.0214(3) Uani 1 1 d . . . . .
C4 C 0.42965(18) 0.34152(10) 0.23721(13) 0.0221(3) Uani 1 1 d . . . . .
H4A H 0.511413 0.321260 0.315354 0.026 Uiso 1 1 calc R U . . .
H4B H 0.307268 0.338379 0.262907 0.026 Uiso 1 1 calc R U . . .
C5 C 0.7933(2) 0.47737(11) 0.31161(15) 0.0282(3) Uani 1 1 d . . . . .
H5AA H 0.891703 0.502307 0.263216 0.034 Uiso 0.475(3) 1 calc R U P A 1
H5AB H 0.805015 0.402600 0.322012 0.034 Uiso 0.475(3) 1 calc R U P A 1
H5BC H 0.772338 0.428938 0.383270 0.034 Uiso 0.525(3) 1 calc R U P A 2
H5BD H 0.867822 0.442349 0.250964 0.034 Uiso 0.525(3) 1 calc R U P A 2
C6 C 0.17246(17) 0.50864(10) 0.06366(12) 0.0197(3) Uani 1 1 d . . . . .
C7 C 0.06032(18) 0.59369(10) 0.05088(13) 0.0213(3) Uani 1 1 d . . . . .
H7 H 0.101381 0.657632 0.085654 0.026 Uiso 1 1 calc R U . . .
C8 C -0.11018(18) 0.58507(10) -0.01220(13) 0.0209(3) Uani 1 1 d . . . . .
H8 H -0.185236 0.643175 -0.020552 0.025 Uiso 1 1 calc R U . . .

loop_
_atom_site_aniso_label
_atom_site_aniso_U_11
_atom_site_aniso_U_22
_atom_site_aniso_U_33
_atom_site_aniso_U_23
_atom_site_aniso_U_13
_atom_site_aniso_U_12
O1 0.0225(5) 0.0169(5) 0.0284(5) -0.0015(4) -0.0020(4) 0.0000(3)
O2 0.0298(5) 0.0171(5) 0.0241(5) -0.0005(4) -0.0014(4) 0.0015(4)
O3 0.0295(5) 0.0264(5) 0.0339(6) -0.0035(4) 0.0013(4) 0.0021(4)
O4 0.0591(8) 0.0246(6) 0.0288(6) -0.0077(4) -0.0026(5) 0.0147(5)
O5 0.0291(12) 0.0196(13) 0.0248(11) -0.0005(9) -0.0009(9) -0.0046(9)
O5B 0.0232(10) 0.0262(11) 0.0274(10) -0.0066(8) 0.0020(7) -0.0042(7)
O6 0.0305(12) 0.0302(13) 0.0332(12) 0.0048(9) 0.0027(9) -0.0066(9)
O6B 0.0445(13) 0.0286(11) 0.0314(11) -0.0034(8) 0.0121(9) -0.0065(9)
O7 0.0366(19) 0.025(2) 0.036(2) -0.0094(12) -0.009(2) 0.0004(12)
O7B 0.0366(19) 0.025(2) 0.036(2) -0.0094(12) -0.009(2) 0.0004(12)
N1 0.0207(6) 0.0192(6) 0.0252(6) -0.0003(4) -0.0009(4) 0.0020(4)
N2 0.0361(7) 0.0188(6) 0.0230(6) 0.0019(4) 0.0020(5) 0.0059(5)
N3 0.0206(14) 0.0248(16) 0.0295(16) -0.0009(13) -0.0023(11) 0.0000(11)
N3B 0.0280(14) 0.0214(16) 0.0257(14) -0.0021(12) -0.0040(11) 0.0044(11)
C1 0.0231(7) 0.0168(6) 0.0190(6) -0.0013(5) 0.0034(5) 0.0020(5)
C2 0.0224(6) 0.0183(7) 0.0194(6) -0.0017(5) 0.0012(5) 0.0025(5)
C3 0.0260(7) 0.0163(6) 0.0212(6) -0.0020(5) -0.0001(5) 0.0024(5)
C4 0.0272(7) 0.0184(7) 0.0203(6) 0.0005(5) 0.0013(5) 0.0011(5)
C5 0.0283(7) 0.0211(7) 0.0329(8) -0.0047(6) -0.0085(6) 0.0022(5)
C6 0.0220(6) 0.0188(6) 0.0181(6) 0.0018(5) 0.0023(5) 0.0010(5)
C7 0.0254(7) 0.0156(6) 0.0228(6) -0.0001(5) 0.0021(5) 0.0004(5)
C8 0.0235(6) 0.0171(6) 0.0219(6) 0.0017(5) 0.0018(5) 0.0035(5)

loop_
_atom_type_symbol
_atom_type_description
_atom_type_scat_dispersion_real
_atom_type_scat_dispersion_imag
_atom_type_scat_source
C C 0.0181 0.0091 'International Tables Vol C Tables 4.2.6.8 and 6.1.1.4'
H H 0.0000 0.0000 'International Tables Vol C Tables 4.2.6.8 and 6.1.1.4'
N N 0.0311 0.0180 'International Tables Vol C Tables 4.2.6.8 and 6.1.1.4'
O O 0.0492 0.0322 'International Tables Vol C Tables 4.2.6.8 and 6.1.1.4'

loop_
_exptl_crystal_face_index_h
_exptl_crystal_face_index_k
_exptl_crystal_face_index_l
_exptl_crystal_face_perp_dist
1 0 0 0.0120
-1 0 0 0.0120
0 -1 -1 0.0662
0 1 1 0.0638
1 8 0 0.0708
1 4 -6 0.1307
-2 -5 5 0.0758

loop_
_geom_angle_atom_site_label_1
_geom_angle_atom_site_label_2
_geom_angle_atom_site_label_3
_geom_angle
_geom_angle_site_symmetry_1
_geom_angle_site_symmetry_3
_geom_angle_publ_flag
C3 O1 N1 108.74(10) . . ?
N2 O2 C4 113.67(10) . . ?
N3 O5 C5 111.01(19) . . ?
N3B O5B C5 108.9(2) . . ?
C1 N1 O1 105.75(10) . . ?
O3 N2 O2 118.77(11) . . ?
O4 N2 O2 112.55(12) . . ?
O4 N2 O3 128.68(13) . . ?
O6 N3 O5 118.9(2) . . ?
O6 N3 O7 128.3(18) . . ?
O7 N3 O5 112.8(18) . . ?
O6B N3B O5B 117.6(3) . . ?
O7B N3B O5B 114.0(17) . . ?
O7B N3B O6B 128.4(17) . . ?
N1 C1 C2 111.46(12) . . ?
N1 C1 C6 118.27(11) . . ?
C2 C1 C6 130.26(12) . . ?
C1 C2 C4 128.27(12) . . ?
C3 C2 C1 103.64(12) . . ?
C3 C2 C4 127.98(12) . . ?
O1 C3 C2 110.40(12) . . ?
O1 C3 C5 116.18(12) . . ?
C2 C3 C5 133.39(13) . . ?
O2 C4 C2 113.32(10) . . ?
O2 C4 H4A 108.9 . . ?
O2 C4 H4B 108.9 . . ?
C2 C4 H4A 108.9 . . ?
C2 C4 H4B 108.9 . . ?
H4A C4 H4B 107.7 . . ?
O5 C5 H5AA 110.1 . . ?
O5 C5 H5AB 110.1 . . ?
O5B C5 C3 114.49(13) . . ?
O5B C5 H5BC 108.6 . . ?
O5B C5 H5BD 108.6 . . ?
C3 C5 O5 107.92(13) . . ?
C3 C5 H5AA 110.1 . . ?
C3 C5 H5AB 110.1 . . ?
C3 C5 H5BC 108.6 . . ?
C3 C5 H5BD 108.6 . . ?
H5AA C5 H5AB 108.4 . . ?
H5BC C5 H5BD 107.6 . . ?
C7 C6 C1 119.32(12) . . ?
C8 C6 C1 121.44(12) 3_565 . ?
C8 C6 C7 119.21(12) 3_565 . ?
C6 C7 H7 119.8 . . ?
C8 C7 C6 120.36(13) . . ?
C8 C7 H7 119.8 . . ?
C6 C8 H8 119.8 3_565 . ?
C7 C8 C6 120.42(12) . 3_565 ?
C7 C8 H8 119.8 . . ?

loop_
_geom_bond_atom_site_label_1
_geom_bond_atom_site_label_2
_geom_bond_distance
_geom_bond_site_symmetry_2
_geom_bond_publ_flag
O1 N1 1.4050(14) . ?
O1 C3 1.3488(16) . ?
O2 N2 1.3994(16) . ?
O2 C4 1.4642(16) . ?
O3 N2 1.2042(16) . ?
O4 N2 1.2039(16) . ?
O5 N3 1.419(4) . ?
O5 C5 1.538(3) . ?
O5B N3B 1.410(3) . ?
O5B C5 1.444(2) . ?
O6 N3 1.197(4) . ?
O6B N3B 1.200(4) . ?
O7 N3 1.199(16) . ?
O7B N3B 1.199(15) . ?
N1 C1 1.3146(18) . ?
C1 C2 1.4357(18) . ?
C1 C6 1.4755(18) . ?
C2 C3 1.3562(19) . ?
C2 C4 1.4945(18) . ?
C3 C5 1.4923(19) . ?
C4 H4A 0.9900 . ?
C4 H4B 0.9900 . ?
C5 H5AA 0.9900 . ?
C5 H5AB 0.9900 . ?
C5 H5BC 0.9900 . ?
C5 H5BD 0.9900 . ?
C6 C7 1.4010(19) . ?
C6 C8 1.3987(19) 3_565 ?
C7 H7 0.9500 . ?
C7 C8 1.3860(19) . ?
C8 H8 0.9500 . ?

loop_
_geom_torsion_atom_site_label_1
_geom_torsion_atom_site_label_2
_geom_torsion_atom_site_label_3
_geom_torsion_atom_site_label_4
_geom_torsion
_geom_torsion_site_symmetry_1
_geom_torsion_site_symmetry_2
_geom_torsion_site_symmetry_3
_geom_torsion_site_symmetry_4
_geom_torsion_publ_flag
O1 N1 C1 C2 0.03(14) . . . . ?
O1 N1 C1 C6 179.43(10) . . . . ?
O1 C3 C5 O5 74.45(17) . . . . ?
O1 C3 C5 O5B 24.18(19) . . . . ?
N1 O1 C3 C2 0.78(14) . . . . ?
N1 O1 C3 C5 179.16(11) . . . . ?
N1 C1 C2 C3 0.42(15) . . . . ?
N1 C1 C2 C4 176.88(12) . . . . ?
N1 C1 C6 C7 -28.19(18) . . . . ?
N1 C1 C6 C8 149.78(12) . . . 3_565 ?
N2 O2 C4 C2 81.13(13) . . . . ?
N3 O5 C5 C3 -91.6(2) . . . . ?
N3B O5B C5 C3 78.8(2) . . . . ?
C1 C2 C3 O1 -0.72(14) . . . . ?
C1 C2 C3 C5 -178.72(15) . . . . ?
C1 C2 C4 O2 81.32(16) . . . . ?
C1 C6 C7 C8 177.92(11) . . . . ?
C2 C1 C6 C7 151.07(13) . . . . ?
C2 C1 C6 C8 -30.9(2) . . . 3_565 ?
C2 C3 C5 O5 -107.64(18) . . . . ?
C2 C3 C5 O5B -157.91(16) . . . . ?
C3 O1 N1 C1 -0.48(13) . . . . ?
C3 C2 C4 O2 -103.05(15) . . . . ?
C4 O2 N2 O3 -7.62(16) . . . . ?
C4 O2 N2 O4 172.26(11) . . . . ?
C4 C2 C3 O1 -177.19(12) . . . . ?
C4 C2 C3 C5 4.8(2) . . . . ?
C5 O5 N3 O6 4.3(3) . . . . ?
C5 O5 N3 O7 -175(3) . . . . ?
C5 O5B N3B O6B -1.8(3) . . . . ?
C5 O5B N3B O7B 178(3) . . . . ?
C6 C1 C2 C3 -178.88(13) . . . . ?
C6 C1 C2 C4 -2.4(2) . . . . ?
C6 C7 C8 C6 0.1(2) . . . 3_565 ?
C8 C6 C7 C8 -0.1(2) 3_565 . . . ?

loop_
_exptl_oxdiff_crystal_face_indexfrac_h
_exptl_oxdiff_crystal_face_indexfrac_k
_exptl_oxdiff_crystal_face_indexfrac_l
_exptl_oxdiff_crystal_face_x
_exptl_oxdiff_crystal_face_y
_exptl_oxdiff_crystal_face_z
0.9995 0.0015 -0.0022 -0.1905 0.0448 0.0583
-0.9995 -0.0015 0.0022 0.1905 -0.0448 -0.0583
-0.0006 -0.9989 -0.9998 -0.0432 -0.1779 -0.0599
0.0008 1.0002 1.0004 0.0432 0.1781 0.0600
1.2449 8.2077 0.4446 0.0912 0.3844 0.9188
1.4811 3.5235 -5.8626 -0.1625 -0.6755 0.7258
-1.6077 -5.2947 4.9074 0.1127 0.4736 -0.8766
